data_4507678
loop_
_publ_author_name
'Bolla, Geetha'
'Sanphui, Palash'
'Nangia, Ashwini'

_publ_section_title
;
 Solubility Advantage of Tenoxicam Phenolic Cocrystals Compared to Salts
;
_journal_issue 5
_journal_name_full 'Crystal Growth &amp; Design'
_journal_page_first 1988
_journal_paper_doi 10.1021/cg4000457
_journal_volume 13
_journal_year 2013
_chemical_formula_moiety C13H11N3O4S2
_chemical_formula_sum 'C13 H11 N3 O4 S2'
_chemical_formula_weight 337.37
_chemical_melting_point 481
_chemical_name_systematic
; 
 ? 
;
_space_group_IT_number 2
_symmetry_cell_setting triclinic
_symmetry_space_group_name_Hall '-P 1'
_symmetry_space_group_name_H-M 'P -1'
_atom_sites_solution_hydrogens geom
_atom_sites_solution_primary direct
_atom_sites_solution_secondary difmap
_audit_creation_method SHELXL-97
_cell_angle_alpha 90.891(8)
_cell_angle_beta 106.074(9)
_cell_angle_gamma 91.642(9)
_cell_formula_units_Z 4
_cell_length_a 10.5203(12)
_cell_length_b 10.9798(11)
_cell_length_c 12.6131(12)
_cell_measurement_reflns_used 3208
_cell_measurement_temperature 298(2)
_cell_measurement_theta_max 26.3152
_cell_measurement_theta_min 2.6879
_cell_volume 1399.0(3)
_computing_structure_refinement 'SHELXL-97 (Sheldrick, 1997)'
_computing_structure_solution 'SHELXS-97 (Sheldrick, 1990)'
_diffrn_ambient_temperature 298(2)
_diffrn_measured_fraction_theta_full 0.999
_diffrn_measured_fraction_theta_max 0.999
_diffrn_measurement_device_type 'Xcalibur, Eos, Gemini'
_diffrn_measurement_method '\w scans'
_diffrn_radiation_monochromator graphite
_diffrn_radiation_source 'fine-focus sealed tube'
_diffrn_radiation_type MoK\a
_diffrn_radiation_wavelength 0.71073
_diffrn_reflns_av_R_equivalents 0.0275
_diffrn_reflns_av_sigmaI/netI 0.0466
_diffrn_reflns_limit_h_max 10
_diffrn_reflns_limit_h_min -12
_diffrn_reflns_limit_k_max 12
_diffrn_reflns_limit_k_min -12
_diffrn_reflns_limit_l_max 14
_diffrn_reflns_limit_l_min -14
_diffrn_reflns_number 9006
_diffrn_reflns_theta_full 24.71
_diffrn_reflns_theta_max 24.71
_diffrn_reflns_theta_min 2.69
_exptl_absorpt_coefficient_mu 0.403
_exptl_absorpt_correction_T_max 1.0000
_exptl_absorpt_correction_T_min 0.94964
_exptl_absorpt_correction_type multi-scan
_exptl_absorpt_process_details SADABS
_exptl_crystal_colour yellow
_exptl_crystal_density_diffrn 1.602
_exptl_crystal_density_method 'not measured'
_exptl_crystal_description plate
_exptl_crystal_F_000 696
_exptl_crystal_size_max 0.34
_exptl_crystal_size_mid 0.24
_exptl_crystal_size_min 0.20
_refine_diff_density_max 0.308
_refine_diff_density_min -0.343
_refine_diff_density_rms 0.053
_refine_ls_extinction_method none
_refine_ls_goodness_of_fit_ref 1.025
_refine_ls_hydrogen_treatment mixed
_refine_ls_matrix_type full
_refine_ls_number_parameters 403
_refine_ls_number_reflns 4774
_refine_ls_number_restraints 0
_refine_ls_restrained_S_all 1.025
_refine_ls_R_factor_all 0.0584
_refine_ls_R_factor_gt 0.0420
_refine_ls_shift/su_max 0.000
_refine_ls_shift/su_mean 0.000
_refine_ls_structure_factor_coef Fsqd
_refine_ls_weighting_details 'calc w=1/[\s^2^(Fo^2^)+(0.0413P)^2^+0.4822P] where P=(Fo^2^+2Fc^2^)/3'
_refine_ls_weighting_scheme calc
_refine_ls_wR_factor_gt 0.0922
_refine_ls_wR_factor_ref 0.1015
_reflns_number_gt 3744
_reflns_number_total 4774
_reflns_threshold_expression >2sigma(I)
_cod_data_source_file cg4000457_si_002.cif
_cod_data_source_block TNX
_cod_original_cell_volume 1399.0(2)
_cod_original_sg_symbol_H-M P-1
_cod_database_code 4507678

loop_
_symmetry_equiv_pos_as_xyz
'x, y, z'
'-x, -y, -z'

loop_
_atom_site_label
_atom_site_type_symbol
_atom_site_fract_x
_atom_site_fract_y
_atom_site_fract_z
_atom_site_U_iso_or_equiv
_atom_site_adp_type
_atom_site_occupancy
_atom_site_symmetry_multiplicity
_atom_site_calc_flag
_atom_site_refinement_flags
S1 S 0.06615(7) -0.05913(6) 0.17607(5) 0.03338(19) Uani 1 1 d .
S2 S -0.23857(8) 0.12599(7) 0.25412(6) 0.0435(2) Uani 1 1 d .
O1 O 0.35349(18) -0.02926(17) 0.47286(14) 0.0383(5) Uani 1 1 d .
O2 O 0.00870(19) 0.16240(18) 0.44055(15) 0.0447(5) Uani 1 1 d .
O3 O 0.14342(19) 0.03665(17) 0.14733(15) 0.0419(5) Uani 1 1 d .
N1 N 0.4651(2) 0.1003(2) 0.65398(18) 0.0361(6) Uani 1 1 d .
N3 N 0.1296(2) -0.08879(19) 0.30442(17) 0.0309(5) Uani 1 1 d .
O4 O 0.0479(2) -0.17067(18) 0.11331(15) 0.0458(5) Uani 1 1 d .
C10 C -0.0855(3) 0.0003(2) 0.1766(2) 0.0322(6) Uani 1 1 d .
N2 N 0.2453(2) 0.1089(2) 0.55049(17) 0.0340(5) Uani 1 1 d .
H2A H 0.1734 0.1480 0.5405 0.041 Uiso 1 1 calc R
C4 C 0.3167(3) 0.1967(2) 0.7340(2) 0.0342(6) Uani 1 1 d .
H4 H 0.2320 0.2224 0.7298 0.041 Uiso 1 1 calc R
C8 C 0.0200(3) 0.0799(2) 0.3725(2) 0.0340(6) Uani 1 1 d .
C11 C -0.2025(3) 0.0057(3) 0.0899(2) 0.0431(7) Uani 1 1 d .
H11 H -0.2156 -0.0306 0.0204 0.052 Uiso 1 1 calc R
C5 C 0.3423(3) 0.1349(2) 0.6452(2) 0.0294(6) Uani 1 1 d .
C12 C -0.2932(3) 0.0706(3) 0.1214(2) 0.0484(8) Uani 1 1 d .
H12 H -0.3772 0.0839 0.0754 0.058 Uiso 1 1 calc R
C2 C 0.5445(3) 0.1820(3) 0.8337(2) 0.0423(7) Uani 1 1 d .
H2 H 0.6135 0.1975 0.8973 0.051 Uiso 1 1 calc R
C3 C 0.4176(3) 0.2186(2) 0.8269(2) 0.0383(7) Uani 1 1 d .
H3 H 0.4013 0.2590 0.8869 0.046 Uiso 1 1 calc R
C1 C 0.5653(3) 0.1231(3) 0.7452(2) 0.0412(7) Uani 1 1 d .
H1 H 0.6499 0.0983 0.7476 0.049 Uiso 1 1 calc R
C7 C 0.1311(3) 0.0098(2) 0.3825(2) 0.0281(6) Uani 1 1 d .
C9 C -0.0894(3) 0.0602(2) 0.2714(2) 0.0326(6) Uani 1 1 d .
C6 C 0.2511(3) 0.0253(2) 0.4682(2) 0.0307(6) Uani 1 1 d .
C13 C 0.1169(3) -0.2129(2) 0.3428(2) 0.0479(8) Uani 1 1 d .
H13A H 0.1875 -0.2257 0.4082 0.072 Uiso 1 1 calc R
H13B H 0.1216 -0.2707 0.2862 0.072 Uiso 1 1 calc R
H13C H 0.0334 -0.2234 0.3590 0.072 Uiso 1 1 calc R
S3 S 0.37883(7) 0.50222(6) 0.61930(6) 0.0366(2) Uani 1 1 d .
S4 S 0.58533(7) 0.78962(6) 0.82093(6) 0.0390(2) Uani 1 1 d .
N4 N 0.1085(2) 0.36846(19) 1.02403(17) 0.0337(5) Uani 1 1 d .
H4A H 0.0826 0.3418 0.9568 0.040 Uiso 1 1 calc R
O5 O 0.14116(19) 0.38353(17) 0.82564(15) 0.0396(5) Uani 1 1 d .
O7 O 0.4660(2) 0.40557(17) 0.65541(17) 0.0453(5) Uani 1 1 d .
O6 O 0.44233(19) 0.64472(17) 0.95141(14) 0.0417(5) Uani 1 1 d .
C19 C 0.2290(3) 0.4626(2) 0.8634(2) 0.0310(6) Uani 1 1 d .
N6 N 0.2649(2) 0.5000(2) 0.68431(17) 0.0333(5) Uani 1 1 d .
N5 N 0.2599(2) 0.4989(2) 0.97394(17) 0.0361(6) Uani 1 1 d .
H5A H 0.3211 0.5547 0.9956 0.043 Uiso 1 1 calc R
C22 C 0.4755(3) 0.6686(2) 0.7774(2) 0.0299(6) Uani 1 1 d .
C17 C 0.2445(3) 0.5000(3) 1.1600(2) 0.0400(7) Uani 1 1 d .
H17 H 0.3101 0.5612 1.1812 0.048 Uiso 1 1 calc R
C23 C 0.4671(3) 0.6369(2) 0.6704(2) 0.0323(6) Uani 1 1 d .
O8 O 0.3154(2) 0.5099(2) 0.50448(15) 0.0553(6) Uani 1 1 d .
C21 C 0.4058(3) 0.6116(2) 0.8495(2) 0.0308(6) Uani 1 1 d .
C14 C 0.0510(3) 0.3204(3) 1.0980(2) 0.0417(7) Uani 1 1 d .
H14 H -0.0144 0.2592 1.0761 0.050 Uiso 1 1 calc R
C24 C 0.5458(3) 0.7107(3) 0.6221(2) 0.0417(7) Uani 1 1 d .
H24 H 0.5505 0.7013 0.5499 0.050 Uiso 1 1 calc R
C18 C 0.2041(3) 0.4560(2) 1.0510(2) 0.0316(6) Uani 1 1 d .
C15 C 0.0887(3) 0.3616(3) 1.2038(2) 0.0471(8) Uani 1 1 d .
H15 H 0.0493 0.3292 1.2551 0.056 Uiso 1 1 calc R
C20 C 0.3049(3) 0.5253(2) 0.8020(2) 0.0308(6) Uani 1 1 d .
C16 C 0.1865(3) 0.4524(3) 1.2351(2) 0.0444(8) Uani 1 1 d .
H16 H 0.2129 0.4811 1.3079 0.053 Uiso 1 1 calc R
C25 C 0.6138(3) 0.7969(3) 0.6944(2) 0.0470(8) Uani 1 1 d .
H25 H 0.6707 0.8547 0.6771 0.056 Uiso 1 1 calc R
H1A H 0.483(3) 0.060(3) 0.592(3) 0.059(9) Uiso 1 1 d .
C26 C 0.1339(3) 0.5403(3) 0.6237(2) 0.0565(9) Uani 1 1 d .
H26A H 0.0689 0.5082 0.6573 0.085 Uiso 1 1 calc R
H26B H 0.1133 0.5113 0.5485 0.085 Uiso 1 1 calc R
H26C H 0.1335 0.6277 0.6257 0.085 Uiso 1 1 calc R

loop_
_atom_site_aniso_label
_atom_site_aniso_U_11
_atom_site_aniso_U_22
_atom_site_aniso_U_33
_atom_site_aniso_U_23
_atom_site_aniso_U_13
_atom_site_aniso_U_12
S1 0.0315(4) 0.0441(4) 0.0245(4) -0.0079(3) 0.0088(3) -0.0052(3)
S2 0.0371(5) 0.0530(5) 0.0396(4) 0.0028(4) 0.0082(3) 0.0111(4)
O1 0.0318(11) 0.0494(12) 0.0319(11) -0.0116(9) 0.0062(9) 0.0042(9)
O2 0.0431(13) 0.0507(12) 0.0360(11) -0.0148(10) 0.0037(9) 0.0134(10)
O3 0.0387(12) 0.0554(13) 0.0340(11) -0.0013(9) 0.0155(9) -0.0104(10)
N1 0.0365(15) 0.0444(15) 0.0259(13) -0.0093(11) 0.0063(11) 0.0040(11)
N3 0.0323(13) 0.0338(13) 0.0248(12) -0.0064(10) 0.0053(10) -0.0011(10)
O4 0.0466(13) 0.0546(13) 0.0341(11) -0.0198(10) 0.0095(10) -0.0055(10)
C10 0.0310(16) 0.0403(16) 0.0247(14) 0.0009(12) 0.0075(12) -0.0038(12)
N2 0.0319(14) 0.0438(14) 0.0239(12) -0.0103(10) 0.0038(10) 0.0042(10)
C4 0.0377(17) 0.0364(16) 0.0294(15) -0.0059(12) 0.0113(13) -0.0015(12)
C8 0.0363(17) 0.0388(16) 0.0279(15) -0.0013(12) 0.0107(13) -0.0015(13)
C11 0.0370(18) 0.063(2) 0.0259(16) 0.0016(14) 0.0038(13) -0.0036(15)
C5 0.0340(16) 0.0301(14) 0.0233(14) -0.0017(11) 0.0068(12) -0.0007(12)
C12 0.0350(18) 0.067(2) 0.0378(18) 0.0110(15) 0.0002(14) 0.0071(16)
C2 0.045(2) 0.0464(18) 0.0270(16) -0.0062(13) -0.0032(13) 0.0006(14)
C3 0.050(2) 0.0382(16) 0.0258(15) -0.0072(12) 0.0100(14) -0.0025(14)
C1 0.0325(17) 0.0512(18) 0.0348(17) -0.0076(14) 0.0011(13) 0.0066(13)
C7 0.0286(15) 0.0326(15) 0.0225(14) -0.0063(11) 0.0070(11) -0.0033(11)
C9 0.0327(17) 0.0355(15) 0.0292(15) 0.0031(12) 0.0077(12) 0.0000(12)
C6 0.0338(17) 0.0348(15) 0.0256(15) -0.0032(12) 0.0124(12) -0.0023(12)
C13 0.062(2) 0.0368(17) 0.0429(19) -0.0053(14) 0.0132(16) -0.0043(15)
S3 0.0441(5) 0.0409(4) 0.0263(4) -0.0080(3) 0.0138(3) -0.0092(3)
S4 0.0404(5) 0.0366(4) 0.0400(4) -0.0079(3) 0.0124(3) -0.0095(3)
N4 0.0372(14) 0.0396(13) 0.0239(12) -0.0070(10) 0.0090(10) -0.0054(11)
O5 0.0397(12) 0.0474(12) 0.0329(11) -0.0124(9) 0.0145(9) -0.0154(9)
O7 0.0529(14) 0.0351(11) 0.0548(13) -0.0056(10) 0.0268(11) 0.0003(10)
O6 0.0460(13) 0.0522(12) 0.0238(10) -0.0111(9) 0.0071(9) -0.0155(10)
C19 0.0315(16) 0.0346(15) 0.0272(15) -0.0079(12) 0.0093(12) -0.0007(12)
N6 0.0296(13) 0.0467(14) 0.0210(12) -0.0075(10) 0.0038(10) -0.0061(10)
N5 0.0363(14) 0.0456(14) 0.0261(13) -0.0083(10) 0.0104(10) -0.0132(11)
C22 0.0289(15) 0.0304(15) 0.0290(15) -0.0017(11) 0.0062(12) -0.0011(11)
C17 0.0436(19) 0.0442(17) 0.0294(16) -0.0083(13) 0.0064(13) -0.0037(14)
C23 0.0340(17) 0.0345(15) 0.0281(15) -0.0013(12) 0.0083(12) -0.0007(12)
O8 0.0659(16) 0.0761(15) 0.0222(11) -0.0096(10) 0.0121(10) -0.0200(12)
C21 0.0304(16) 0.0348(15) 0.0254(15) -0.0030(12) 0.0050(12) 0.0011(12)
C14 0.050(2) 0.0422(17) 0.0373(17) -0.0031(13) 0.0204(15) -0.0070(14)
C24 0.051(2) 0.0431(17) 0.0350(17) 0.0007(14) 0.0189(15) -0.0068(14)
C18 0.0326(16) 0.0340(15) 0.0283(15) -0.0043(12) 0.0086(12) 0.0026(12)
C15 0.064(2) 0.0458(18) 0.0392(18) -0.0017(14) 0.0280(16) -0.0032(16)
C20 0.0298(16) 0.0379(15) 0.0230(14) -0.0053(12) 0.0053(12) -0.0019(12)
C16 0.058(2) 0.0500(19) 0.0244(16) -0.0073(13) 0.0111(14) 0.0062(16)
C25 0.055(2) 0.0402(17) 0.052(2) 0.0008(15) 0.0270(17) -0.0103(15)
C26 0.040(2) 0.089(3) 0.0348(18) -0.0047(17) 0.0012(15) 0.0035(18)

loop_
_atom_type_symbol
_atom_type_description
_atom_type_scat_dispersion_real
_atom_type_scat_dispersion_imag
_atom_type_scat_source
C C 0.0033 0.0016 'International Tables Vol C Tables 4.2.6.8 and 6.1.1.4'
H H 0.0000 0.0000 'International Tables Vol C Tables 4.2.6.8 and 6.1.1.4'
N N 0.0061 0.0033 'International Tables Vol C Tables 4.2.6.8 and 6.1.1.4'
O O 0.0106 0.0060 'International Tables Vol C Tables 4.2.6.8 and 6.1.1.4'
S S 0.1246 0.1234 'International Tables Vol C Tables 4.2.6.8 and 6.1.1.4'

loop_
_geom_angle_atom_site_label_1
_geom_angle_atom_site_label_2
_geom_angle_atom_site_label_3
_geom_angle
O3 S1 O4 118.16(12)
O3 S1 N3 108.41(12)
O4 S1 N3 108.49(12)
O3 S1 C10 107.32(12)
O4 S1 C10 111.01(12)
N3 S1 C10 102.26(12)
C9 S2 C12 91.30(14)
C5 N1 C1 122.4(2)
C5 N1 H1A 118.8(19)
C1 N1 H1A 118.7(19)
C7 N3 C13 116.5(2)
C7 N3 S1 115.88(17)
C13 N3 S1 119.60(18)
C9 C10 C11 114.3(2)
C9 C10 S1 116.1(2)
C11 C10 S1 129.3(2)
C5 N2 C6 126.3(2)
C5 N2 H2A 116.9
C6 N2 H2A 116.9
C3 C4 C5 118.8(3)
C3 C4 H4 120.6
C5 C4 H4 120.6
O2 C8 C7 125.4(3)
O2 C8 C9 117.8(2)
C7 C8 C9 116.6(2)
C12 C11 C10 110.6(3)
C12 C11 H11 124.7
C10 C11 H11 124.7
N1 C5 N2 119.5(2)
N1 C5 C4 118.9(2)
N2 C5 C4 121.6(2)
C11 C12 S2 113.4(2)
C11 C12 H12 123.3
S2 C12 H12 123.3
C1 C2 C3 118.1(3)
C1 C2 H2 120.9
C3 C2 H2 120.9
C4 C3 C2 121.2(2)
C4 C3 H3 119.4
C2 C3 H3 119.4
N1 C1 C2 120.6(3)
N1 C1 H1 119.7
C2 C1 H1 119.7
C8 C7 C6 124.5(2)
C8 C7 N3 120.8(2)
C6 C7 N3 114.7(2)
C10 C9 C8 127.2(2)
C10 C9 S2 110.4(2)
C8 C9 S2 122.09(19)
O1 C6 N2 121.0(2)
O1 C6 C7 125.0(2)
N2 C6 C7 114.0(2)
N3 C13 H13A 109.5
N3 C13 H13B 109.5
H13A C13 H13B 109.5
N3 C13 H13C 109.5
H13A C13 H13C 109.5
H13B C13 H13C 109.5
O7 S3 O8 118.30(13)
O7 S3 N6 109.72(12)
O8 S3 N6 108.04(12)
O7 S3 C23 106.83(13)
O8 S3 C23 110.80(13)
N6 S3 C23 101.91(11)
C25 S4 C22 91.16(13)
C18 N4 C14 122.8(2)
C18 N4 H4A 118.6
C14 N4 H4A 118.6
O5 C19 N5 120.4(2)
O5 C19 C20 125.5(2)
N5 C19 C20 114.0(2)
C20 N6 C26 116.3(2)
C20 N6 S3 118.08(17)
C26 N6 S3 117.02(19)
C18 N5 C19 127.0(2)
C18 N5 H5A 116.5
C19 N5 H5A 116.5
C23 C22 C21 127.6(2)
C23 C22 S4 110.3(2)
C21 C22 S4 122.08(19)
C16 C17 C18 119.2(3)
C16 C17 H17 120.4
C18 C17 H17 120.4
C22 C23 C24 114.2(2)
C22 C23 S3 116.4(2)
C24 C23 S3 128.9(2)
O6 C21 C20 125.4(2)
O6 C21 C22 117.0(2)
C20 C21 C22 117.5(2)
C15 C14 N4 119.8(3)
C15 C14 H14 120.1
N4 C14 H14 120.1
C25 C24 C23 110.9(3)
C25 C24 H24 124.6
C23 C24 H24 124.6
N4 C18 N5 120.2(2)
N4 C18 C17 118.3(2)
N5 C18 C17 121.5(3)
C14 C15 C16 119.3(3)
C14 C15 H15 120.3
C16 C15 H15 120.3
C21 C20 C19 123.2(2)
C21 C20 N6 121.2(2)
C19 C20 N6 115.4(2)
C17 C16 C15 120.5(3)
C17 C16 H16 119.8
C15 C16 H16 119.8
C24 C25 S4 113.4(2)
C24 C25 H25 123.3
S4 C25 H25 123.3
N6 C26 H26A 109.5
N6 C26 H26B 109.5
H26A C26 H26B 109.5
N6 C26 H26C 109.5
H26A C26 H26C 109.5
H26B C26 H26C 109.5

loop_
_geom_bond_atom_site_label_1
_geom_bond_atom_site_label_2
_geom_bond_distance
S1 O3 1.423(2)
S1 O4 1.4267(19)
S1 N3 1.613(2)
S1 C10 1.743(3)
S2 C9 1.707(3)
S2 C12 1.709(3)
O1 C6 1.235(3)
O2 C8 1.269(3)
N1 C5 1.332(3)
N1 C1 1.343(3)
N1 H1A 0.96(3)
N3 C7 1.449(3)
N3 C13 1.468(3)
C10 C9 1.368(3)
C10 C11 1.406(4)
N2 C5 1.359(3)
N2 C6 1.391(3)
N2 H2A 0.8600
C4 C3 1.359(4)
C4 C5 1.394(3)
C4 H4 0.9300
C8 C7 1.395(4)
C8 C9 1.470(4)
C11 C12 1.347(4)
C11 H11 0.9300
C12 H12 0.9300
C2 C1 1.354(4)
C2 C3 1.385(4)
C2 H2 0.9300
C3 H3 0.9300
C1 H1 0.9300
C7 C6 1.420(4)
C13 H13A 0.9600
C13 H13B 0.9600
C13 H13C 0.9600
S3 O7 1.419(2)
S3 O8 1.422(2)
S3 N6 1.629(2)
S3 C23 1.739(3)
S4 C25 1.706(3)
S4 C22 1.715(3)
N4 C18 1.340(3)
N4 C14 1.350(3)
N4 H4A 0.8600
O5 C19 1.237(3)
O6 C21 1.279(3)
C19 N5 1.391(3)
C19 C20 1.428(4)
N6 C20 1.446(3)
N6 C26 1.463(4)
N5 C18 1.352(3)
N5 H5A 0.8600
C22 C23 1.367(3)
C22 C21 1.455(4)
C17 C16 1.364(4)
C17 C18 1.396(3)
C17 H17 0.9300
C23 C24 1.403(4)
C21 C20 1.399(3)
C14 C15 1.349(4)
C14 H14 0.9300
C24 C25 1.346(4)
C24 H24 0.9300
C15 C16 1.383(4)
C15 H15 0.9300
C16 H16 0.9300
C25 H25 0.9300
C26 H26A 0.9600
C26 H26B 0.9600
C26 H26C 0.9600
